data_4305101
loop_
_publ_author_name
'Jaeheung Cho'
'Katherine M. Van Heuvelen'
'Glenn P. A. Yap'
'Thomas C. Brunold'
'Charles G. Riordan'

_publ_section_title
;
New Synthetic Routes to a Disulfidodinickel(II) Complex: Characterization
and Reactivity of a Ni2(\m-\h2:\h2-S2) Core
;
_journal_name_full 'Inorganic Chemistry'
_journal_page_first 3931
_journal_page_last 3933
_journal_paper_doi 10.1021/ic800321x
_journal_volume 47
_journal_year 2008
_chemical_formula_sum 'C42 H76 B2 Ni2 S7'
_chemical_formula_weight 944.49
_chemical_name_systematic
; 
 ? 
;
_space_group_IT_number 2
_symmetry_cell_setting triclinic
_symmetry_space_group_name_Hall '-P 1'
_symmetry_space_group_name_H-M 'P -1'
_atom_sites_solution_hydrogens geom
_atom_sites_solution_primary direct
_atom_sites_solution_secondary difmap
_audit_creation_method SHELXL-97
_cell_angle_alpha 63.307(5)
_cell_angle_beta 80.785(6)
_cell_angle_gamma 84.638(6)
_cell_formula_units_Z 1
_cell_length_a 9.4632(11)
_cell_length_b 11.6124(14)
_cell_length_c 12.4011(14)
_cell_measurement_reflns_used 865
_cell_measurement_temperature 120(2)
_cell_measurement_theta_max 23.52
_cell_measurement_theta_min 1.85
_cell_volume 1201.5(2)
_computing_cell_refinement 'SAINT (Bruker, 2002)'
_computing_data_collection 'SMART (Bruker, 2002)'
_computing_data_reduction SAINT
_computing_molecular_graphics 'SHELXTL (Sheldrick, 2001)'
_computing_publication_material SHELXTL
_computing_structure_refinement 'SHELXL-97 (Sheldrick, 1997)'
_computing_structure_solution 'SHELXS-97 (Sheldrick, 1990)'
_diffrn_ambient_temperature 120(2)
_diffrn_detector_area_resol_mean 836.6
_diffrn_measured_fraction_theta_full 0.998
_diffrn_measured_fraction_theta_max 0.911
_diffrn_measurement_device_type 'Bruker AXS APEX diffractometer'
_diffrn_measurement_method \w
_diffrn_radiation_monochromator graphite
_diffrn_radiation_source 'fine-focus sealed tube'
_diffrn_radiation_type MoK\a
_diffrn_radiation_wavelength 0.71073
_diffrn_reflns_av_R_equivalents 0.0289
_diffrn_reflns_av_sigmaI/netI 0.0397
_diffrn_reflns_limit_h_max 12
_diffrn_reflns_limit_h_min -12
_diffrn_reflns_limit_k_max 15
_diffrn_reflns_limit_k_min -14
_diffrn_reflns_limit_l_max 15
_diffrn_reflns_limit_l_min -16
_diffrn_reflns_number 13684
_diffrn_reflns_theta_full 25.00
_diffrn_reflns_theta_max 28.26
_diffrn_reflns_theta_min 1.85
_diffrn_standards_decay_% 1
_diffrn_standards_interval_count 0
_diffrn_standards_interval_time 0
_diffrn_standards_number 0
_exptl_absorpt_coefficient_mu 1.116
_exptl_absorpt_correction_T_max 0.9684
_exptl_absorpt_correction_T_min 0.8085
_exptl_absorpt_correction_type multi-scan
_exptl_absorpt_process_details 'SADABS (Sheldrick, 2003)'
_exptl_crystal_colour green
_exptl_crystal_density_diffrn 1.305
_exptl_crystal_density_method 'not measured'
_exptl_crystal_description plate
_exptl_crystal_F_000 506
_exptl_crystal_size_max 0.20
_exptl_crystal_size_mid 0.10
_exptl_crystal_size_min 0.03
_refine_diff_density_max 0.619
_refine_diff_density_min -0.284
_refine_diff_density_rms 0.082
_refine_ls_extinction_method none
_refine_ls_goodness_of_fit_ref 1.048
_refine_ls_hydrogen_treatment constr
_refine_ls_matrix_type full
_refine_ls_number_parameters 250
_refine_ls_number_reflns 5431
_refine_ls_number_restraints 0
_refine_ls_restrained_S_all 1.048
_refine_ls_R_factor_all 0.0467
_refine_ls_R_factor_gt 0.0370
_refine_ls_shift/su_max 0.000
_refine_ls_shift/su_mean 0.000
_refine_ls_structure_factor_coef Fsqd
_refine_ls_weighting_details 'calc w=1/[\s^2^(Fo^2^)+(0.0415P)^2^+0.6288P] where P=(Fo^2^+2Fc^2^)/3'
_refine_ls_weighting_scheme calc
_refine_ls_wR_factor_gt 0.0836
_refine_ls_wR_factor_ref 0.0900
_reflns_number_gt 4630
_reflns_number_total 5431
_reflns_threshold_expression >2sigma(I)
_cod_data_source_file ic800321x-file002_2.cif
_cod_data_source_block char173
_cod_depositor_comments
;
The following automatic conversions were performed:
'_symmetry_cell_setting' value 'Triclinic' changed to 'triclinic'
according to '/home/saulius/struct/CIF-dictionaries/cif_core.dic'
dictionary named 'cif_core.dic' version 2.4.1 from 2010-06-29.

Automatic conversion script
Id: cif_fix_enum 1527 2010-12-29 10:47:43Z saulius 
;
_cod_database_code 4305101

loop_
_symmetry_equiv_pos_as_xyz
'x, y, z'
'-x, -y, -z'

loop_
_atom_site_label
_atom_site_type_symbol
_atom_site_fract_x
_atom_site_fract_y
_atom_site_fract_z
_atom_site_U_iso_or_equiv
_atom_site_adp_type
_atom_site_occupancy
_atom_site_symmetry_multiplicity
_atom_site_calc_flag
_atom_site_refinement_flags
_atom_site_disorder_assembly
_atom_site_disorder_group
Ni1 Ni 0.05645(3) 0.09826(3) 0.31333(2) 0.01492(9) Uani 1 1 d . . .
B1 B 0.1740(3) 0.2444(2) 0.0102(2) 0.0154(5) Uani 1 1 d . . .
S1 S -0.07270(6) 0.09970(5) 0.17184(5) 0.01570(12) Uani 1 1 d . . .
S2 S 0.09254(6) 0.31583(5) 0.20597(5) 0.01581(12) Uani 1 1 d . . .
S3 S 0.26684(6) 0.04028(5) 0.22939(5) 0.01481(12) Uani 1 1 d . . .
S4 S 0.0000 0.0000 0.5000 0.01680(16) Uani 1 2 d S . .
C1 C 0.1913(2) 0.2588(2) -0.2104(2) 0.0180(5) Uani 1 1 d . . .
H1A H 0.1332 0.1849 -0.1740 0.022 Uiso 1 1 calc R . .
C2 C 0.2359(3) 0.3118(2) -0.3354(2) 0.0211(5) Uani 1 1 d . . .
H2A H 0.2079 0.2742 -0.3825 0.025 Uiso 1 1 calc R . .
C3 C 0.3213(3) 0.4201(2) -0.3915(2) 0.0227(5) Uani 1 1 d . . .
H3A H 0.3508 0.4576 -0.4769 0.027 Uiso 1 1 calc R . .
C4 C 0.3620(3) 0.4716(2) -0.3209(2) 0.0212(5) Uani 1 1 d . . .
H4A H 0.4209 0.5450 -0.3577 0.025 Uiso 1 1 calc R . .
C5 C 0.3176(2) 0.4172(2) -0.1959(2) 0.0186(5) Uani 1 1 d . . .
H5A H 0.3486 0.4540 -0.1493 0.022 Uiso 1 1 calc R . .
C6 C 0.2292(2) 0.3104(2) -0.1362(2) 0.0158(4) Uani 1 1 d . . .
C7 C -0.0029(2) 0.2307(2) 0.02841(19) 0.0176(5) Uani 1 1 d . . .
H7A H -0.0287 0.2171 -0.0392 0.021 Uiso 1 1 calc R . .
H7B H -0.0495 0.3126 0.0233 0.021 Uiso 1 1 calc R . .
C8 C -0.2638(2) 0.1425(2) 0.2022(2) 0.0192(5) Uani 1 1 d . . .
C9 C -0.3238(3) 0.0302(2) 0.3205(2) 0.0232(5) Uani 1 1 d . . .
H9A H -0.4257 0.0468 0.3403 0.035 Uiso 1 1 calc R . .
H9B H -0.2722 0.0211 0.3865 0.035 Uiso 1 1 calc R . .
H9C H -0.3119 -0.0494 0.3106 0.035 Uiso 1 1 calc R . .
C10 C -0.3373(3) 0.1544(3) 0.0966(2) 0.0255(5) Uani 1 1 d . . .
H10A H -0.4403 0.1698 0.1131 0.038 Uiso 1 1 calc R . .
H10B H -0.3215 0.0744 0.0875 0.038 Uiso 1 1 calc R . .
H10C H -0.2973 0.2266 0.0213 0.038 Uiso 1 1 calc R . .
C11 C -0.2795(3) 0.2671(2) 0.2158(2) 0.0262(6) Uani 1 1 d . . .
H11A H -0.3813 0.2877 0.2311 0.039 Uiso 1 1 calc R . .
H11B H -0.2356 0.3373 0.1408 0.039 Uiso 1 1 calc R . .
H11C H -0.2316 0.2566 0.2842 0.039 Uiso 1 1 calc R . .
C12 C 0.2154(2) 0.3351(2) 0.0716(2) 0.0183(5) Uani 1 1 d . . .
H12A H 0.2142 0.4267 0.0108 0.022 Uiso 1 1 calc R . .
H12B H 0.3137 0.3120 0.0936 0.022 Uiso 1 1 calc R . .
C13 C 0.1820(3) 0.3759(2) 0.2925(2) 0.0187(5) Uani 1 1 d . . .
C14 C 0.0611(3) 0.3928(3) 0.3818(2) 0.0259(5) Uani 1 1 d . . .
H14A H 0.0994 0.4263 0.4307 0.039 Uiso 1 1 calc R . .
H14B H 0.0174 0.3093 0.4355 0.039 Uiso 1 1 calc R . .
H14C H -0.0114 0.4536 0.3366 0.039 Uiso 1 1 calc R . .
C15 C 0.2470(3) 0.5066(2) 0.2044(2) 0.0283(6) Uani 1 1 d . . .
H15A H 0.2890 0.5420 0.2501 0.042 Uiso 1 1 calc R . .
H15B H 0.1719 0.5660 0.1618 0.042 Uiso 1 1 calc R . .
H15C H 0.3215 0.4954 0.1449 0.042 Uiso 1 1 calc R . .
C16 C 0.2969(3) 0.2799(2) 0.3580(2) 0.0221(5) Uani 1 1 d . . .
H16A H 0.3452 0.3151 0.4005 0.033 Uiso 1 1 calc R . .
H16B H 0.3671 0.2642 0.2984 0.033 Uiso 1 1 calc R . .
H16C H 0.2524 0.1986 0.4171 0.033 Uiso 1 1 calc R . .
C17 C 0.2548(2) 0.1002(2) 0.06869(19) 0.0168(4) Uani 1 1 d . . .
H17A H 0.3525 0.1056 0.0241 0.020 Uiso 1 1 calc R . .
H17B H 0.2013 0.0383 0.0569 0.020 Uiso 1 1 calc R . .
C18 C 0.2875(2) -0.1376(2) 0.2906(2) 0.0178(5) Uani 1 1 d . . .
C19 C 0.3203(3) -0.1852(2) 0.4208(2) 0.0229(5) Uani 1 1 d . . .
H19A H 0.3317 -0.2794 0.4586 0.034 Uiso 1 1 calc R . .
H19B H 0.2411 -0.1600 0.4679 0.034 Uiso 1 1 calc R . .
H19C H 0.4089 -0.1469 0.4195 0.034 Uiso 1 1 calc R . .
C20 C 0.4151(3) -0.1671(2) 0.2133(2) 0.0230(5) Uani 1 1 d . . .
H20A H 0.4352 -0.2602 0.2491 0.034 Uiso 1 1 calc R . .
H20B H 0.4993 -0.1224 0.2108 0.034 Uiso 1 1 calc R . .
H20C H 0.3925 -0.1375 0.1303 0.034 Uiso 1 1 calc R . .
C21 C 0.1506(3) -0.1969(2) 0.2892(2) 0.0234(5) Uani 1 1 d . . .
H21A H 0.1630 -0.2910 0.3245 0.035 Uiso 1 1 calc R . .
H21B H 0.1308 -0.1639 0.2051 0.035 Uiso 1 1 calc R . .
H21C H 0.0704 -0.1740 0.3371 0.035 Uiso 1 1 calc R . .

loop_
_atom_site_aniso_label
_atom_site_aniso_U_11
_atom_site_aniso_U_22
_atom_site_aniso_U_33
_atom_site_aniso_U_23
_atom_site_aniso_U_13
_atom_site_aniso_U_12
Ni1 0.01596(15) 0.01490(15) 0.01180(14) -0.00443(11) -0.00052(11) -0.00062(11)
B1 0.0159(12) 0.0164(12) 0.0138(12) -0.0068(10) -0.0012(9) -0.0008(9)
S1 0.0145(3) 0.0159(3) 0.0158(3) -0.0064(2) -0.0014(2) -0.0004(2)
S2 0.0183(3) 0.0157(3) 0.0132(3) -0.0064(2) -0.0012(2) -0.0008(2)
S3 0.0147(3) 0.0140(3) 0.0136(3) -0.0043(2) -0.0019(2) 0.0006(2)
S4 0.0190(4) 0.0168(4) 0.0125(4) -0.0050(3) -0.0002(3) -0.0016(3)
C1 0.0190(11) 0.0170(11) 0.0174(11) -0.0071(9) -0.0029(9) 0.0005(9)
C2 0.0231(12) 0.0251(12) 0.0179(11) -0.0121(10) -0.0046(9) 0.0033(10)
C3 0.0250(12) 0.0230(12) 0.0123(11) -0.0026(9) 0.0000(9) 0.0035(10)
C4 0.0234(12) 0.0151(11) 0.0179(11) -0.0027(9) 0.0022(9) -0.0007(9)
C5 0.0203(11) 0.0161(11) 0.0177(11) -0.0069(9) 0.0004(9) -0.0002(9)
C6 0.0150(11) 0.0143(10) 0.0161(11) -0.0052(9) -0.0030(8) 0.0032(8)
C7 0.0184(11) 0.0190(11) 0.0117(10) -0.0038(9) -0.0012(8) -0.0002(9)
C8 0.0145(11) 0.0197(11) 0.0209(12) -0.0076(10) -0.0002(9) -0.0002(9)
C9 0.0189(12) 0.0240(12) 0.0214(12) -0.0061(10) 0.0019(9) -0.0043(10)
C10 0.0162(11) 0.0325(14) 0.0257(13) -0.0101(11) -0.0053(10) -0.0007(10)
C11 0.0190(12) 0.0218(12) 0.0357(15) -0.0135(11) 0.0043(10) 0.0009(10)
C12 0.0210(11) 0.0171(11) 0.0137(11) -0.0051(9) 0.0004(9) -0.0004(9)
C13 0.0242(12) 0.0167(11) 0.0166(11) -0.0078(9) -0.0042(9) -0.0021(9)
C14 0.0285(13) 0.0335(14) 0.0232(13) -0.0199(11) -0.0026(10) 0.0023(11)
C15 0.0410(16) 0.0208(13) 0.0247(13) -0.0095(11) -0.0058(11) -0.0087(11)
C16 0.0212(12) 0.0254(13) 0.0224(12) -0.0117(10) -0.0055(10) -0.0023(10)
C17 0.0187(11) 0.0178(11) 0.0120(10) -0.0060(9) 0.0000(8) 0.0012(9)
C18 0.0209(11) 0.0119(10) 0.0180(11) -0.0042(9) -0.0051(9) 0.0034(9)
C19 0.0286(13) 0.0177(11) 0.0178(12) -0.0040(10) -0.0042(10) 0.0021(10)
C20 0.0210(12) 0.0199(12) 0.0270(13) -0.0107(10) -0.0035(10) 0.0068(9)
C21 0.0255(13) 0.0156(11) 0.0264(13) -0.0071(10) -0.0008(10) -0.0037(9)

loop_
_atom_type_symbol
_atom_type_description
_atom_type_scat_dispersion_real
_atom_type_scat_dispersion_imag
_atom_type_scat_source
C C 0.0033 0.0016 'International Tables Vol C Tables 4.2.6.8 and 6.1.1.4'
H H 0.0000 0.0000 'International Tables Vol C Tables 4.2.6.8 and 6.1.1.4'
B B 0.0013 0.0007 'International Tables Vol C Tables 4.2.6.8 and 6.1.1.4'
S S 0.1246 0.1234 'International Tables Vol C Tables 4.2.6.8 and 6.1.1.4'
Ni Ni 0.3393 1.1124 'International Tables Vol C Tables 4.2.6.8 and 6.1.1.4'

loop_
_geom_angle_atom_site_label_1
_geom_angle_atom_site_label_2
_geom_angle_atom_site_label_3
_geom_angle
_geom_angle_site_symmetry_1
_geom_angle_site_symmetry_3
_geom_angle_publ_flag
S4 Ni1 S3 118.03(2) . . ?
S4 Ni1 S1 124.52(2) . . ?
S3 Ni1 S1 94.07(2) . . ?
S4 Ni1 S2 125.491(19) . . ?
S3 Ni1 S2 94.89(2) . . ?
S1 Ni1 S2 91.79(2) . . ?
C6 B1 C12 110.28(18) . . ?
C6 B1 C17 106.54(17) . . ?
C12 B1 C17 111.09(18) . . ?
C6 B1 C7 107.51(17) . . ?
C12 B1 C7 110.37(18) . . ?
C17 B1 C7 110.91(18) . . ?
C7 S1 C8 105.85(10) . . ?
C7 S1 Ni1 105.60(8) . . ?
C8 S1 Ni1 111.35(8) . . ?
C12 S2 C13 107.28(11) . . ?
C12 S2 Ni1 105.36(8) . . ?
C13 S2 Ni1 111.01(7) . . ?
C17 S3 C18 106.02(10) . . ?
C17 S3 Ni1 106.52(7) . . ?
C18 S3 Ni1 111.30(8) . . ?
Ni1 S4 Ni1 180.0 . 2_556 ?
C2 C1 C6 122.5(2) . . ?
C1 C2 C3 120.1(2) . . ?
C4 C3 C2 118.8(2) . . ?
C3 C4 C5 120.6(2) . . ?
C4 C5 C6 122.5(2) . . ?
C5 C6 C1 115.5(2) . . ?
C5 C6 B1 124.0(2) . . ?
C1 C6 B1 120.54(19) . . ?
B1 C7 S1 113.69(15) . . ?
C11 C8 C10 111.3(2) . . ?
C11 C8 C9 110.4(2) . . ?
C10 C8 C9 110.50(19) . . ?
C11 C8 S1 111.24(16) . . ?
C10 C8 S1 107.39(16) . . ?
C9 C8 S1 105.83(16) . . ?
B1 C12 S2 112.18(15) . . ?
C14 C13 C16 111.84(19) . . ?
C14 C13 C15 110.0(2) . . ?
C16 C13 C15 110.8(2) . . ?
C14 C13 S2 104.20(16) . . ?
C16 C13 S2 110.95(16) . . ?
C15 C13 S2 108.77(16) . . ?
B1 C17 S3 112.71(15) . . ?
C21 C18 C19 110.86(19) . . ?
C21 C18 C20 111.36(19) . . ?
C19 C18 C20 110.06(19) . . ?
C21 C18 S3 111.03(15) . . ?
C19 C18 S3 105.56(15) . . ?
C20 C18 S3 107.77(16) . . ?

loop_
_geom_bond_atom_site_label_1
_geom_bond_atom_site_label_2
_geom_bond_distance
_geom_bond_site_symmetry_2
_geom_bond_publ_flag
Ni1 S4 2.0714(4) . ?
Ni1 S3 2.2839(6) . ?
Ni1 S1 2.2869(6) . ?
Ni1 S2 2.2948(7) . ?
B1 C6 1.637(3) . ?
B1 C12 1.654(3) . ?
B1 C17 1.662(3) . ?
B1 C7 1.666(3) . ?
S1 C7 1.815(2) . ?
S1 C8 1.855(2) . ?
S2 C12 1.809(2) . ?
S2 C13 1.852(2) . ?
S3 C17 1.811(2) . ?
S3 C18 1.856(2) . ?
S4 Ni1 2.0714(4) 2_556 ?
C1 C2 1.393(3) . ?
C1 C6 1.405(3) . ?
C2 C3 1.393(3) . ?
C3 C4 1.377(3) . ?
C4 C5 1.393(3) . ?
C5 C6 1.399(3) . ?
C8 C11 1.522(3) . ?
C8 C10 1.526(3) . ?
C8 C9 1.525(3) . ?
C13 C14 1.523(3) . ?
C13 C16 1.526(3) . ?
C13 C15 1.531(3) . ?
C18 C21 1.529(3) . ?
C18 C19 1.528(3) . ?
C18 C20 1.530(3) . ?

loop_
_geom_torsion_atom_site_label_1
_geom_torsion_atom_site_label_2
_geom_torsion_atom_site_label_3
_geom_torsion_atom_site_label_4
_geom_torsion
_geom_torsion_site_symmetry_1
_geom_torsion_site_symmetry_2
_geom_torsion_site_symmetry_3
_geom_torsion_site_symmetry_4
_geom_torsion_publ_flag
S4 Ni1 S1 C7 165.51(8) . . . . ?
S3 Ni1 S1 C7 -66.12(8) . . . . ?
S2 Ni1 S1 C7 28.92(8) . . . . ?
S4 Ni1 S1 C8 51.08(8) . . . . ?
S3 Ni1 S1 C8 179.45(8) . . . . ?
S2 Ni1 S1 C8 -85.51(8) . . . . ?
S4 Ni1 S2 C12 153.51(8) . . . . ?
S3 Ni1 S2 C12 23.70(8) . . . . ?
S1 Ni1 S2 C12 -70.54(8) . . . . ?
S4 Ni1 S2 C13 37.69(9) . . . . ?
S3 Ni1 S2 C13 -92.12(8) . . . . ?
S1 Ni1 S2 C13 173.64(8) . . . . ?
S4 Ni1 S3 C17 160.57(8) . . . . ?
S1 Ni1 S3 C17 27.61(8) . . . . ?
S2 Ni1 S3 C17 -64.54(8) . . . . ?
S4 Ni1 S3 C18 45.45(8) . . . . ?
S1 Ni1 S3 C18 -87.52(8) . . . . ?
S2 Ni1 S3 C18 -179.67(8) . . . . ?
S3 Ni1 S4 Ni1 -41(4) . . . 2_556 ?
S1 Ni1 S4 Ni1 76(4) . . . 2_556 ?
S2 Ni1 S4 Ni1 -161(4) . . . 2_556 ?
C6 C1 C2 C3 0.1(3) . . . . ?
C1 C2 C3 C4 1.0(3) . . . . ?
C2 C3 C4 C5 -0.5(3) . . . . ?
C3 C4 C5 C6 -1.0(4) . . . . ?
C4 C5 C6 C1 1.9(3) . . . . ?
C4 C5 C6 B1 -179.6(2) . . . . ?
C2 C1 C6 C5 -1.5(3) . . . . ?
C2 C1 C6 B1 180.0(2) . . . . ?
C12 B1 C6 C5 9.1(3) . . . . ?
C17 B1 C6 C5 -111.5(2) . . . . ?
C7 B1 C6 C5 129.5(2) . . . . ?
C12 B1 C6 C1 -172.43(19) . . . . ?
C17 B1 C6 C1 66.9(2) . . . . ?
C7 B1 C6 C1 -52.0(3) . . . . ?
C6 B1 C7 S1 152.88(15) . . . . ?
C12 B1 C7 S1 -86.8(2) . . . . ?
C17 B1 C7 S1 36.8(2) . . . . ?
C8 S1 C7 B1 156.73(16) . . . . ?
Ni1 S1 C7 B1 38.55(17) . . . . ?
C7 S1 C8 C11 -61.96(19) . . . . ?
Ni1 S1 C8 C11 52.32(18) . . . . ?
C7 S1 C8 C10 60.03(18) . . . . ?
Ni1 S1 C8 C10 174.31(14) . . . . ?
C7 S1 C8 C9 178.08(16) . . . . ?
Ni1 S1 C8 C9 -67.64(16) . . . . ?
C6 B1 C12 S2 152.37(15) . . . . ?
C17 B1 C12 S2 -89.73(19) . . . . ?
C7 B1 C12 S2 33.7(2) . . . . ?
C13 S2 C12 B1 161.32(15) . . . . ?
Ni1 S2 C12 B1 42.97(16) . . . . ?
C12 S2 C13 C14 164.41(16) . . . . ?
Ni1 S2 C13 C14 -80.97(16) . . . . ?
C12 S2 C13 C16 -75.08(18) . . . . ?
Ni1 S2 C13 C16 39.55(18) . . . . ?
C12 S2 C13 C15 47.08(19) . . . . ?
Ni1 S2 C13 C15 161.71(15) . . . . ?
C6 B1 C17 S3 156.59(15) . . . . ?
C12 B1 C17 S3 36.4(2) . . . . ?
C7 B1 C17 S3 -86.70(19) . . . . ?
C18 S3 C17 B1 157.34(15) . . . . ?
Ni1 S3 C17 B1 38.70(16) . . . . ?
C17 S3 C18 C21 -68.15(18) . . . . ?
Ni1 S3 C18 C21 47.28(17) . . . . ?
C17 S3 C18 C19 171.65(15) . . . . ?
Ni1 S3 C18 C19 -72.92(16) . . . . ?
C17 S3 C18 C20 54.05(18) . . . . ?
Ni1 S3 C18 C20 169.49(13) . . . . ?
